data_4026250
loop_
_publ_author_name
'Koujiro Tambara'
'Nandhini Ponnuswamy'
'Gunther Hennrich'
'G. Dan Panto\,s'

_publ_section_title
;
 Microwave-Assisted Synthesis of Naphthalenemonoimides and N-Desymmetrized
 Naphthalenediimides
;
_journal_name_full 'Journal of Organic Chemistry'
_journal_page_first 3338
_journal_page_last 3347
_journal_paper_doi 10.1021/jo200177s
_journal_volume 76
_journal_year 2011
_chemical_formula_moiety 'C20 H17 N O5'
_chemical_formula_sum 'C20 H17 N O5'
_chemical_formula_weight 351.35
_chemical_name_systematic
; 
 ? 
;
_space_group_IT_number 14
_symmetry_cell_setting monoclinic
_symmetry_space_group_name_Hall '-P 2ybc'
_symmetry_space_group_name_H-M 'P 1 21/c 1'
_atom_sites_solution_hydrogens geom
_atom_sites_solution_primary direct
_atom_sites_solution_secondary difmap
_audit_creation_method SHELXL-97
_cell_angle_alpha 90.00
_cell_angle_beta 98.622(2)
_cell_angle_gamma 90.00
_cell_formula_units_Z 4
_cell_length_a 16.5754(6)
_cell_length_b 5.9062(2)
_cell_length_c 16.6481(8)
_cell_measurement_reflns_used 4905
_cell_measurement_temperature 180(2)
_cell_measurement_theta_max 27.10
_cell_measurement_theta_min 1.00
_cell_volume 1611.39(11)
_computing_cell_refinement 'HKL Scalepack (Otwinowski & Minor 1997)'
_computing_data_collection 'Collect (Nonius B.V. 1998)'
_computing_data_reduction
;
 HKL Denzo and Scalepack (Otwinowski & Minor 1997)
;
_computing_publication_material 'SHELXL-97 (Sheldrick 1997)'
_computing_structure_refinement 'SHELXL-97 (Sheldrick 1997)'
_computing_structure_solution 'SIR-92 (Altomare et al. 1994)'
_diffrn_ambient_temperature 180(2)
_diffrn_measured_fraction_theta_full 0.979
_diffrn_measured_fraction_theta_max 0.979
_diffrn_measurement_device_type 'Nonius Kappa CCD'
_diffrn_measurement_method 'Thin slice \w and \f scans'
_diffrn_radiation_source 'fine-focus sealed tube'
_diffrn_radiation_type MoK\a
_diffrn_radiation_wavelength 0.71073
_diffrn_reflns_av_R_equivalents 0.0504
_diffrn_reflns_av_sigmaI/netI 0.0695
_diffrn_reflns_limit_h_max 20
_diffrn_reflns_limit_h_min -20
_diffrn_reflns_limit_k_max 7
_diffrn_reflns_limit_k_min -7
_diffrn_reflns_limit_l_max 20
_diffrn_reflns_limit_l_min -20
_diffrn_reflns_number 10788
_diffrn_reflns_theta_full 27.07
_diffrn_reflns_theta_max 27.07
_diffrn_reflns_theta_min 3.66
_exptl_absorpt_coefficient_mu 0.105
_exptl_absorpt_correction_T_max 1.002
_exptl_absorpt_correction_T_min 0.946
_exptl_absorpt_correction_type multi-scan
_exptl_absorpt_process_details
;
multi-scan from symmetry-related measurements 
 Sortav (Blessing 1995)
;
_exptl_crystal_colour colourless
_exptl_crystal_density_diffrn 1.448
_exptl_crystal_description block
_exptl_crystal_F_000 736
_exptl_crystal_size_max 0.16
_exptl_crystal_size_mid 0.07
_exptl_crystal_size_min 0.02
_refine_diff_density_max 0.222
_refine_diff_density_min -0.248
_refine_diff_density_rms 0.043
_refine_ls_extinction_method none
_refine_ls_goodness_of_fit_ref 1.018
_refine_ls_hydrogen_treatment constr
_refine_ls_matrix_type full
_refine_ls_number_parameters 237
_refine_ls_number_reflns 3473
_refine_ls_number_restraints 0
_refine_ls_restrained_S_all 1.018
_refine_ls_R_factor_all 0.1072
_refine_ls_R_factor_gt 0.0497
_refine_ls_shift/su_max 0.000
_refine_ls_shift/su_mean 0.000
_refine_ls_structure_factor_coef Fsqd
_refine_ls_weighting_details 'calc w=1/[\s^2^(Fo^2^)+(0.0576P)^2^+0.0000P] where P=(Fo^2^+2Fc^2^)/3'
_refine_ls_weighting_scheme calc
_refine_ls_wR_factor_gt 0.1084
_refine_ls_wR_factor_ref 0.1259
_reflns_number_gt 1943
_reflns_number_total 3473
_reflns_threshold_expression >2sigma(I)
_cod_data_source_file jo200177s_si_002.cif
_cod_data_source_block js1006
_cod_database_code 4026250

loop_
_symmetry_equiv_pos_as_xyz
'x, y, z'
'-x, y+1/2, -z+1/2'
'-x, -y, -z'
'x, -y-1/2, z-1/2'

loop_
_atom_site_label
_atom_site_type_symbol
_atom_site_fract_x
_atom_site_fract_y
_atom_site_fract_z
_atom_site_U_iso_or_equiv
_atom_site_adp_type
_atom_site_occupancy
_atom_site_symmetry_multiplicity
_atom_site_calc_flag
_atom_site_refinement_flags
C1 C 0.22797(11) 0.1177(3) 0.09579(11) 0.0306(4) Uani 1 1 d .
O1 O 0.22667(8) 0.0305(2) 0.02956(8) 0.0411(4) Uani 1 1 d .
N1 N 0.27649(9) 0.0258(2) 0.16409(9) 0.0298(4) Uani 1 1 d .
O2 O -0.01128(9) 0.9940(2) 0.09220(9) 0.0481(4) Uani 1 1 d .
C2 C 0.17926(10) 0.3216(3) 0.10860(11) 0.0279(4) Uani 1 1 d .
C3 C 0.13304(10) 0.4238(3) 0.04334(11) 0.0328(4) Uani 1 1 d .
H3 H 0.1326 0.3637 -0.0096 0.039 Uiso 1 1 calc R
O3 O 0.04072(8) 0.98538(19) 0.22196(8) 0.0391(4) Uani 1 1 d .
C4 C 0.18180(10) 0.4097(3) 0.18741(11) 0.0270(4) Uani 1 1 d .
C5 C 0.08626(11) 0.6171(3) 0.05437(12) 0.0339(5) Uani 1 1 d .
H5 H 0.0549 0.6883 0.0089 0.041 Uiso 1 1 calc R
C6 C 0.13409(10) 0.6033(3) 0.19918(11) 0.0282(4) Uani 1 1 d .
C7 C 0.08598(10) 0.7027(3) 0.13106(11) 0.0296(4) Uani 1 1 d .
C8 C 0.03475(11) 0.8992(3) 0.14324(12) 0.0355(5) Uani 1 1 d .
C9 C 0.32032(11) -0.1858(3) 0.15045(12) 0.0354(5) Uani 1 1 d .
H9A H 0.2826 -0.2865 0.1151 0.042 Uiso 1 1 calc R
H9B H 0.3353 -0.2634 0.2033 0.042 Uiso 1 1 calc R
C10 C 0.39762(11) -0.1535(3) 0.11174(11) 0.0330(5) Uani 1 1 d .
H10 H 0.3830 -0.0621 0.0611 0.040 Uiso 1 1 calc R
C11 C 0.42576(12) -0.3882(3) 0.08762(13) 0.0454(5) Uani 1 1 d .
H11A H 0.4821 -0.3753 0.0750 0.054 Uiso 1 1 calc R
H11B H 0.4273 -0.4910 0.1348 0.054 Uiso 1 1 calc R
C12 C 0.37274(13) -0.4939(3) 0.01565(14) 0.0548(6) Uani 1 1 d .
H12A H 0.3944 -0.6433 0.0047 0.082 Uiso 1 1 calc R
H12B H 0.3725 -0.3968 -0.0321 0.082 Uiso 1 1 calc R
H12C H 0.3169 -0.5102 0.0277 0.082 Uiso 1 1 calc R
C1' C 0.28168(11) 0.1096(3) 0.24335(12) 0.0320(4) Uani 1 1 d .
O1' O 0.32510(8) 0.0200(2) 0.29920(8) 0.0461(4) Uani 1 1 d .
C2' C 0.23108(10) 0.3113(3) 0.25534(11) 0.0291(4) Uani 1 1 d .
O2' O 0.08576(8) 0.9885(2) 0.35296(9) 0.0467(4) Uani 1 1 d .
C3' C 0.23204(11) 0.4011(3) 0.33154(12) 0.0345(5) Uani 1 1 d .
H3' H 0.2650 0.3336 0.3768 0.041 Uiso 1 1 calc R
C5' C 0.18449(11) 0.5925(3) 0.34309(12) 0.0346(5) Uani 1 1 d .
H5' H 0.1855 0.6532 0.3961 0.042 Uiso 1 1 calc R
C7' C 0.13681(10) 0.6915(3) 0.27822(11) 0.0307(4) Uani 1 1 d .
C8' C 0.08796(11) 0.8932(3) 0.29013(12) 0.0341(5) Uani 1 1 d .
C11' C 0.46328(12) -0.0260(3) 0.16787(13) 0.0409(5) Uani 1 1 d .
H11C H 0.4391 0.1144 0.1864 0.049 Uiso 1 1 calc R
H11D H 0.4811 -0.1205 0.2164 0.049 Uiso 1 1 calc R
C12' C 0.53764(12) 0.0364(4) 0.12925(14) 0.0530(6) Uani 1 1 d .
H12D H 0.5730 0.1373 0.1657 0.079 Uiso 1 1 calc R
H12E H 0.5201 0.1135 0.0774 0.079 Uiso 1 1 calc R
H12F H 0.5678 -0.1013 0.1197 0.079 Uiso 1 1 calc R

loop_
_atom_site_aniso_label
_atom_site_aniso_U_11
_atom_site_aniso_U_22
_atom_site_aniso_U_33
_atom_site_aniso_U_23
_atom_site_aniso_U_13
_atom_site_aniso_U_12
C1 0.0306(11) 0.0351(10) 0.0261(11) -0.0011(8) 0.0045(9) -0.0053(7)
O1 0.0460(8) 0.0462(8) 0.0302(8) -0.0093(6) 0.0029(7) 0.0030(6)
N1 0.0314(9) 0.0294(8) 0.0292(9) 0.0007(7) 0.0066(7) 0.0008(6)
O2 0.0503(9) 0.0520(9) 0.0425(9) 0.0135(7) 0.0087(8) 0.0166(6)
C2 0.0270(10) 0.0323(10) 0.0246(11) -0.0009(8) 0.0043(8) -0.0042(7)
C3 0.0331(11) 0.0430(11) 0.0218(10) -0.0034(8) 0.0022(8) -0.0027(8)
O3 0.0427(8) 0.0389(8) 0.0360(9) -0.0002(6) 0.0062(7) 0.0076(6)
C4 0.0243(10) 0.0315(10) 0.0256(11) 0.0010(8) 0.0053(8) -0.0033(7)
C5 0.0290(11) 0.0427(11) 0.0288(11) 0.0066(9) 0.0005(8) -0.0010(8)
C6 0.0255(10) 0.0326(10) 0.0270(11) 0.0008(8) 0.0049(8) -0.0046(7)
C7 0.0272(10) 0.0332(10) 0.0288(11) 0.0033(8) 0.0057(8) -0.0019(7)
C8 0.0336(11) 0.0400(11) 0.0342(12) 0.0052(9) 0.0093(10) 0.0007(8)
C9 0.0414(12) 0.0276(10) 0.0374(12) 0.0010(8) 0.0069(9) 0.0023(7)
C10 0.0353(11) 0.0312(10) 0.0324(11) 0.0001(8) 0.0043(9) 0.0016(7)
C11 0.0491(13) 0.0373(11) 0.0518(14) -0.0058(10) 0.0139(11) 0.0052(9)
C12 0.0582(14) 0.0457(13) 0.0653(17) -0.0188(11) 0.0252(13) -0.0128(10)
C1' 0.0312(11) 0.0350(10) 0.0298(12) 0.0033(8) 0.0051(9) 0.0005(8)
O1' 0.0539(9) 0.0507(9) 0.0322(9) 0.0058(6) 0.0018(7) 0.0181(6)
C2' 0.0284(10) 0.0338(10) 0.0254(11) 0.0033(8) 0.0045(8) -0.0036(7)
O2' 0.0529(9) 0.0487(9) 0.0390(9) -0.0108(7) 0.0086(7) 0.0056(6)
C3' 0.0349(11) 0.0434(11) 0.0249(11) 0.0037(9) 0.0030(9) 0.0018(8)
C5' 0.0353(11) 0.0430(11) 0.0257(11) -0.0046(8) 0.0052(9) -0.0021(8)
C7' 0.0295(10) 0.0353(10) 0.0279(11) -0.0001(8) 0.0068(9) -0.0008(8)
C8' 0.0322(11) 0.0381(11) 0.0329(12) -0.0005(9) 0.0078(9) -0.0022(8)
C11' 0.0403(12) 0.0408(11) 0.0404(13) -0.0024(9) 0.0018(10) -0.0025(8)
C12' 0.0400(13) 0.0610(13) 0.0580(16) -0.0159(11) 0.0073(11) -0.0093(10)

loop_
_atom_type_symbol
_atom_type_description
_atom_type_scat_dispersion_real
_atom_type_scat_dispersion_imag
_atom_type_scat_source
C C 0.0033 0.0016 'International Tables Vol C Tables 4.2.6.8 and 6.1.1.4'
H H 0.0000 0.0000 'International Tables Vol C Tables 4.2.6.8 and 6.1.1.4'
N N 0.0061 0.0033 'International Tables Vol C Tables 4.2.6.8 and 6.1.1.4'
O O 0.0106 0.0060 'International Tables Vol C Tables 4.2.6.8 and 6.1.1.4'

loop_
_geom_angle_atom_site_label_1
_geom_angle_atom_site_label_2
_geom_angle_atom_site_label_3
_geom_angle
O1 C1 N1 120.20(16)
O1 C1 C2 122.62(17)
N1 C1 C2 117.18(16)
C1' N1 C1 125.11(15)
C1' N1 C9 118.76(15)
C1 N1 C9 115.98(15)
C3 C2 C4 120.75(17)
C3 C2 C1 119.66(16)
C4 C2 C1 119.59(16)
C2 C3 C5 120.45(18)
C2 C3 H3 119.8
C5 C3 H3 119.8
C8' O3 C8 125.18(15)
C2 C4 C2' 121.75(16)
C2 C4 C6 119.15(16)
C2' C4 C6 119.10(16)
C7 C5 C3 119.89(17)
C7 C5 H5 120.1
C3 C5 H5 120.1
C7' C6 C7 122.08(16)
C7' C6 C4 119.06(16)
C7 C6 C4 118.85(16)
C5 C7 C6 120.88(17)
C5 C7 C8 120.08(17)
C6 C7 C8 119.04(17)
O2 C8 O3 116.47(16)
O2 C8 C7 126.37(18)
O3 C8 C7 117.15(17)
N1 C9 C10 114.87(14)
N1 C9 H9A 108.6
C10 C9 H9A 108.6
N1 C9 H9B 108.6
C10 C9 H9B 108.6
H9A C9 H9B 107.5
C11' C10 C9 111.70(15)
C11' C10 C11 112.93(15)
C9 C10 C11 107.69(14)
C11' C10 H10 108.1
C9 C10 H10 108.1
C11 C10 H10 108.1
C12 C11 C10 114.65(17)
C12 C11 H11A 108.6
C10 C11 H11A 108.6
C12 C11 H11B 108.6
C10 C11 H11B 108.6
H11A C11 H11B 107.6
C11 C12 H12A 109.5
C11 C12 H12B 109.5
H12A C12 H12B 109.5
C11 C12 H12C 109.5
H12A C12 H12C 109.5
H12B C12 H12C 109.5
O1' C1' N1 121.02(17)
O1' C1' C2' 122.01(17)
N1 C1' C2' 116.97(16)
C3' C2' C4 120.32(17)
C3' C2' C1' 120.31(17)
C4 C2' C1' 119.38(16)
C2' C3' C5' 120.48(17)
C2' C3' H3' 119.8
C5' C3' H3' 119.8
C7' C5' C3' 120.25(18)
C7' C5' H5' 119.9
C3' C5' H5' 119.9
C5' C7' C6 120.79(17)
C5' C7' C8' 120.25(17)
C6 C7' C8' 118.96(16)
O2' C8' O3 116.34(16)
O2' C8' C7' 126.17(18)
O3 C8' C7' 117.48(16)
C12' C11' C10 114.26(17)
C12' C11' H11C 108.7
C10 C11' H11C 108.7
C12' C11' H11D 108.7
C10 C11' H11D 108.7
H11C C11' H11D 107.6
C11' C12' H12D 109.5
C11' C12' H12E 109.5
H12D C12' H12E 109.5
C11' C12' H12F 109.5
H12D C12' H12F 109.5
H12E C12' H12F 109.5

loop_
_geom_bond_atom_site_label_1
_geom_bond_atom_site_label_2
_geom_bond_distance
C1 O1 1.214(2)
C1 N1 1.400(2)
C1 C2 1.483(2)
N1 C1' 1.400(2)
N1 C9 1.480(2)
O2 C8 1.193(2)
C2 C3 1.372(2)
C2 C4 1.406(2)
C3 C5 1.408(2)
C3 H3 0.9500
O3 C8' 1.390(2)
O3 C8 1.395(2)
C4 C2' 1.416(2)
C4 C6 1.421(2)
C5 C7 1.374(3)
C5 H5 0.9500
C6 C7' 1.410(2)
C6 C7 1.413(2)
C7 C8 1.470(2)
C9 C10 1.530(2)
C9 H9A 0.9900
C9 H9B 0.9900
C10 C11' 1.523(2)
C10 C11 1.535(2)
C10 H10 1.0000
C11 C12 1.511(3)
C11 H11A 0.9900
C11 H11B 0.9900
C12 H12A 0.9800
C12 H12B 0.9800
C12 H12C 0.9800
C1' O1' 1.209(2)
C1' C2' 1.487(2)
C2' C3' 1.373(2)
O2' C8' 1.193(2)
C3' C5' 1.408(3)
C3' H3' 0.9500
C5' C7' 1.370(2)
C5' H5' 0.9500
C7' C8' 1.470(2)
C11' C12' 1.519(3)
C11' H11C 0.9900
C11' H11D 0.9900
C12' H12D 0.9800
C12' H12E 0.9800
C12' H12F 0.9800

loop_
_cod_related_entry_id
_cod_related_entry_database
_cod_related_entry_code
1 ChemSpider 30659370
